data_4303252
loop_
_publ_author_name
'Monique Tillard'
'Claude Belin'

_publ_contact_author_address
;
Agr\'egats, Interfaces, Mat\'eriaux pour l'\'Energie
Institut Charles Gerhardt, UMR 5253 CNRS UM2, CC1502,
Universit\'e de Montpellier 2, Sciences et Techniques du Languedoc, 
2 Place Eug\`ene Bataillon, 34095 Montpellier Cedex 5 
France
;
_publ_contact_author_email mtillard@univ-montp2.fr
_publ_contact_author_fax '33 (0)467 14 33 04  '
_publ_contact_author_name 'Monique TILLARD'
_publ_contact_author_phone '33 (0)467 14 48 97  '
_publ_section_title
;
Investigation in the Binary System Yb-Ga: Crystal Structure of the
Ga-Rich Compound YbGa3.34
;
_journal_name_full 'Inorganic Chemistry'
_journal_page_first 9250
_journal_page_last 9257
_journal_paper_doi 10.1021/ic901059q
_journal_volume 48
_journal_year 2009
_chemical_formula_moiety 'Ga4 Yb'
_chemical_formula_sum 'Ga4 Yb'
_chemical_formula_weight 451.92
_chemical_name_common ytterbium-gallium
_chemical_name_systematic
;
 ?
;
_space_group_IT_number 12
_symmetry_cell_setting monoclinic
_symmetry_Int_Tables_number 12
_symmetry_space_group_name_Hall '-C 2y'
_symmetry_space_group_name_H-M 'C 1 2/m 1'
_atom_sites_solution_primary direct
_atom_sites_solution_secondary difmap
_audit_creation_method SHELXL-97
_cell_angle_alpha 90.00
_cell_angle_beta 119.05(5)
_cell_angle_gamma 90.00
_cell_formula_units_Z 2
_cell_length_a 6.129(2)
_cell_length_b 6.1096(14)
_cell_length_c 6.097(2)
_cell_measurement_reflns_used 2678
_cell_measurement_temperature 293(2)
_cell_measurement_theta_max 34.14
_cell_measurement_theta_min 3.82
_cell_volume 199.58(14)
_computing_cell_refinement 'CrysAlisRed 171 Oxford Diffraction, 2004'
_computing_data_collection 'CrysAlis 171 Oxford Diffraction, 2004'
_computing_data_reduction 'CrysAlisRed 171 Oxford Diffraction, 2004'
_computing_molecular_graphics 'ORTEP-3 for Windows v.1.075, Farrugia 2002'
_computing_publication_material 'WinGX, Farrugia 1999'
_computing_structure_refinement 'SHELXL-97, Sheldrick, 1997'
_computing_structure_solution 'SHELXS-97, Sheldrick, 1997'
_diffrn_ambient_temperature 293(2)
_diffrn_measured_fraction_theta_full 0.989
_diffrn_measured_fraction_theta_max 0.989
_diffrn_measurement_device_type 'Oxford Diffraction Xcalibur CCD'
_diffrn_measurement_method 'omega scan'
_diffrn_radiation_monochromator graphite
_diffrn_radiation_source 'fine-focus sealed tube'
_diffrn_radiation_type MoK\a
_diffrn_radiation_wavelength 0.71073
_diffrn_reflns_av_R_equivalents 0.0628
_diffrn_reflns_av_sigmaI/netI 0.0298
_diffrn_reflns_limit_h_max 9
_diffrn_reflns_limit_h_min -9
_diffrn_reflns_limit_k_max 9
_diffrn_reflns_limit_k_min -9
_diffrn_reflns_limit_l_max 9
_diffrn_reflns_limit_l_min -9
_diffrn_reflns_number 2678
_diffrn_reflns_theta_full 34.14
_diffrn_reflns_theta_max 34.14
_diffrn_reflns_theta_min 3.82
_diffrn_standards_decay_% 0
_exptl_absorpt_coefficient_mu 49.603
_exptl_absorpt_correction_T_max 0.418
_exptl_absorpt_correction_T_min 0.013
_exptl_absorpt_correction_type numerical
_exptl_absorpt_process_details
;
The reflections were corrected for absorption effects using the SCALE3ABS 
numerical procedure included in the CrysAlis RED software.
;
_exptl_crystal_colour 'metallic silver'
_exptl_crystal_density_diffrn 7.520
_exptl_crystal_density_method 'not measured'
_exptl_crystal_description platelet
_exptl_crystal_F_000 388
_exptl_crystal_size_max 0.18
_exptl_crystal_size_mid 0.15
_exptl_crystal_size_min 0.07
_refine_diff_density_max 3.945
_refine_diff_density_min -5.155
_refine_diff_density_rms 0.729
_refine_ls_extinction_coef 0.0036(9)
_refine_ls_extinction_expression Fc^*^=kFc[1+0.001xFc^2^\l^3^/sin(2\q)]^-1/4^
_refine_ls_extinction_method SHELXL
_refine_ls_goodness_of_fit_ref 1.281
_refine_ls_matrix_type full
_refine_ls_number_parameters 17
_refine_ls_number_reflns 445
_refine_ls_number_restraints 0
_refine_ls_restrained_S_all 1.281
_refine_ls_R_factor_all 0.0609
_refine_ls_R_factor_gt 0.0590
_refine_ls_shift/su_max 0.000
_refine_ls_shift/su_mean 0.000
_refine_ls_structure_factor_coef Fsqd
_refine_ls_weighting_details 'calc w=1/[\s^2^(Fo^2^)+(0.0000P)^2^+45.2617P] where P=(Fo^2^+2Fc^2^)/3'
_refine_ls_weighting_scheme calc
_refine_ls_wR_factor_gt 0.1247
_refine_ls_wR_factor_ref 0.1255
_reflns_number_gt 431
_reflns_number_total 445
_reflns_threshold_expression >2sigma(I)
_cod_data_source_file ic901059q_si_001_3.cif
_cod_data_source_block YbGa4
_cod_original_cell_volume 199.6(1)
_cod_original_sg_symbol_H-M 'C 2/m'
_cod_database_code 4303252

loop_
_symmetry_equiv_pos_as_xyz
'x, y, z'
'-x, y, -z'
'x+1/2, y+1/2, z'
'-x+1/2, y+1/2, -z'
'-x, -y, -z'
'x, -y, z'
'-x+1/2, -y+1/2, -z'
'x+1/2, -y+1/2, z'

loop_
_atom_site_label
_atom_site_type_symbol
_atom_site_fract_x
_atom_site_fract_y
_atom_site_fract_z
_atom_site_U_iso_or_equiv
_atom_site_adp_type
_atom_site_occupancy
_atom_site_symmetry_multiplicity
_atom_site_calc_flag
_atom_site_refinement_flags
_atom_site_disorder_assembly
_atom_site_disorder_group
Yb1 Yb 0.0000 0.0000 0.0000 0.0136(4) Uani 1 4 d S . .
Ga2 Ga 0.6007(4) 0.0000 0.2308(4) 0.0181(5) Uani 1 2 d S . .
Ga3 Ga 0.0000 0.2378(4) 0.5000 0.0178(5) Uani 1 2 d S . .

loop_
_atom_site_aniso_label
_atom_site_aniso_U_11
_atom_site_aniso_U_22
_atom_site_aniso_U_33
_atom_site_aniso_U_23
_atom_site_aniso_U_13
_atom_site_aniso_U_12
Yb1 0.0109(5) 0.0130(6) 0.0154(5) 0.000 0.0052(4) 0.000
Ga2 0.0160(10) 0.0241(12) 0.0084(8) 0.000 0.0014(7) 0.000
Ga3 0.0153(10) 0.0232(11) 0.0102(8) 0.000 0.0026(7) 0.000

loop_
_atom_type_symbol
_atom_type_description
_atom_type_scat_dispersion_real
_atom_type_scat_dispersion_imag
_atom_type_scat_source
Ga Ga 0.2307 1.6083 'International Tables Vol C Tables 4.2.6.8 and 6.1.1.4'
Yb Yb -0.3850 5.5486 'International Tables Vol C Tables 4.2.6.8 and 6.1.1.4'

loop_
_geom_angle_atom_site_label_1
_geom_angle_atom_site_label_2
_geom_angle_atom_site_label_3
_geom_angle
_geom_angle_site_symmetry_1
_geom_angle_site_symmetry_3
_geom_angle_publ_flag
Ga2 Yb1 Ga2 180.0 5 . ?
Ga2 Yb1 Ga2 97.07(5) 5 3_455 ?
Ga2 Yb1 Ga2 82.93(5) . 3_455 ?
Ga2 Yb1 Ga2 82.93(5) 5 7_545 ?
Ga2 Yb1 Ga2 97.07(5) . 7_545 ?
Ga2 Yb1 Ga2 180.0 3_455 7_545 ?
Ga2 Yb1 Ga2 97.07(5) 5 3_445 ?
Ga2 Yb1 Ga2 82.93(5) . 3_445 ?
Ga2 Yb1 Ga2 136.07(7) 3_455 3_445 ?
Ga2 Yb1 Ga2 43.93(7) 7_545 3_445 ?
Ga2 Yb1 Ga2 82.93(5) 5 7 ?
Ga2 Yb1 Ga2 97.07(5) . 7 ?
Ga2 Yb1 Ga2 43.93(7) 3_455 7 ?
Ga2 Yb1 Ga2 136.07(7) 7_545 7 ?
Ga2 Yb1 Ga2 180.00(9) 3_445 7 ?
Ga2 Yb1 Ga2 43.76(7) 5 1_455 ?
Ga2 Yb1 Ga2 136.24(7) . 1_455 ?
Ga2 Yb1 Ga2 81.07(4) 3_455 1_455 ?
Ga2 Yb1 Ga2 98.93(4) 7_545 1_455 ?
Ga2 Yb1 Ga2 81.07(4) 3_445 1_455 ?
Ga2 Yb1 Ga2 98.93(4) 7 1_455 ?
Ga2 Yb1 Ga2 136.24(7) 5 5_655 ?
Ga2 Yb1 Ga2 43.76(7) . 5_655 ?
Ga2 Yb1 Ga2 98.93(4) 3_455 5_655 ?
Ga2 Yb1 Ga2 81.07(4) 7_545 5_655 ?
Ga2 Yb1 Ga2 98.93(4) 3_445 5_655 ?
Ga2 Yb1 Ga2 81.07(4) 7 5_655 ?
Ga2 Yb1 Ga2 180.00(3) 1_455 5_655 ?
Ga2 Yb1 Ga3 83.92(6) 5 . ?
Ga2 Yb1 Ga3 96.08(6) . . ?
Ga2 Yb1 Ga3 45.37(5) 3_455 . ?
Ga2 Yb1 Ga3 134.63(5) 7_545 . ?
Ga2 Yb1 Ga3 95.47(6) 3_445 . ?
Ga2 Yb1 Ga3 84.53(6) 7 . ?
Ga2 Yb1 Ga3 45.85(4) 1_455 . ?
Ga2 Yb1 Ga3 134.15(4) 5_655 . ?
Ga2 Yb1 Ga3 96.08(6) 5 5 ?
Ga2 Yb1 Ga3 83.92(6) . 5 ?
Ga2 Yb1 Ga3 134.63(5) 3_455 5 ?
Ga2 Yb1 Ga3 45.37(5) 7_545 5 ?
Ga2 Yb1 Ga3 84.53(6) 3_445 5 ?
Ga2 Yb1 Ga3 95.47(6) 7 5 ?
Ga2 Yb1 Ga3 134.15(4) 1_455 5 ?
Ga2 Yb1 Ga3 45.85(4) 5_655 5 ?
Ga3 Yb1 Ga3 180.0 . 5 ?
Ga2 Yb1 Ga3 83.92(6) 5 5_556 ?
Ga2 Yb1 Ga3 96.08(6) . 5_556 ?
Ga2 Yb1 Ga3 95.47(6) 3_455 5_556 ?
Ga2 Yb1 Ga3 84.53(6) 7_545 5_556 ?
Ga2 Yb1 Ga3 45.37(5) 3_445 5_556 ?
Ga2 Yb1 Ga3 134.63(5) 7 5_556 ?
Ga2 Yb1 Ga3 45.85(4) 1_455 5_556 ?
Ga2 Yb1 Ga3 134.15(4) 5_655 5_556 ?
Ga3 Yb1 Ga3 50.96(8) . 5_556 ?
Ga3 Yb1 Ga3 129.04(8) 5 5_556 ?
Ga2 Yb1 Ga3 96.08(6) 5 1_554 ?
Ga2 Yb1 Ga3 83.92(6) . 1_554 ?
Ga2 Yb1 Ga3 84.53(6) 3_455 1_554 ?
Ga2 Yb1 Ga3 95.47(6) 7_545 1_554 ?
Ga2 Yb1 Ga3 134.63(5) 3_445 1_554 ?
Ga2 Yb1 Ga3 45.37(5) 7 1_554 ?
Ga2 Yb1 Ga3 134.15(4) 1_455 1_554 ?
Ga2 Yb1 Ga3 45.85(4) 5_655 1_554 ?
Ga3 Yb1 Ga3 129.04(8) . 1_554 ?
Ga3 Yb1 Ga3 50.96(8) 5 1_554 ?
Ga3 Yb1 Ga3 180.0 5_556 1_554 ?
Ga2 Ga2 Ga3 125.89(10) 5_655 7_556 ?
Ga2 Ga2 Ga3 125.89(10) 5_655 3_545 ?
Ga3 Ga2 Ga3 76.99(11) 7_556 3_545 ?
Ga2 Ga2 Ga3 120.79(12) 5_655 1_655 ?
Ga3 Ga2 Ga3 72.32(4) 7_556 1_655 ?
Ga3 Ga2 Ga3 112.65(8) 3_545 1_655 ?
Ga2 Ga2 Ga3 120.79(12) 5_655 5_656 ?
Ga3 Ga2 Ga3 112.65(8) 7_556 5_656 ?
Ga3 Ga2 Ga3 72.32(4) 3_545 5_656 ?
Ga3 Ga2 Ga3 67.18(12) 1_655 5_656 ?
Ga2 Ga2 Yb1 70.78(12) 5_655 . ?
Ga3 Ga2 Yb1 72.74(7) 7_556 . ?
Ga3 Ga2 Yb1 72.74(7) 3_545 . ?
Ga3 Ga2 Yb1 142.10(7) 1_655 . ?
Ga3 Ga2 Yb1 142.10(7) 5_656 . ?
Ga2 Ga2 Yb1 68.04(4) 5_655 3_545 ?
Ga3 Ga2 Yb1 142.80(9) 7_556 3_545 ?
Ga3 Ga2 Yb1 69.02(5) 3_545 3_545 ?
Ga3 Ga2 Yb1 134.80(9) 1_655 3_545 ?
Ga3 Ga2 Yb1 71.24(6) 5_656 3_545 ?
Yb1 Ga2 Yb1 82.93(5) . 3_545 ?
Ga2 Ga2 Yb1 68.04(4) 5_655 3 ?
Ga3 Ga2 Yb1 69.02(5) 7_556 3 ?
Ga3 Ga2 Yb1 142.80(9) 3_545 3 ?
Ga3 Ga2 Yb1 71.24(6) 1_655 3 ?
Ga3 Ga2 Yb1 134.80(9) 5_656 3 ?
Yb1 Ga2 Yb1 82.93(5) . 3 ?
Yb1 Ga2 Yb1 136.07(7) 3_545 3 ?
Ga2 Ga2 Yb1 65.47(11) 5_655 1_655 ?
Ga3 Ga2 Yb1 135.66(7) 7_556 1_655 ?
Ga3 Ga2 Yb1 135.66(7) 3_545 1_655 ?
Ga3 Ga2 Yb1 67.34(6) 1_655 1_655 ?
Ga3 Ga2 Yb1 67.34(6) 5_656 1_655 ?
Yb1 Ga2 Yb1 136.24(7) . 1_655 ?
Yb1 Ga2 Yb1 81.07(4) 3_545 1_655 ?
Yb1 Ga2 Yb1 81.07(4) 3 1_655 ?
Ga2 Ga3 Ga2 103.01(12) 7_556 3_455 ?
Ga2 Ga3 Ga2 107.68(4) 7_556 1_455 ?
Ga2 Ga3 Ga2 112.65(8) 3_455 1_455 ?
Ga2 Ga3 Ga2 112.65(8) 7_556 5_656 ?
Ga2 Ga3 Ga2 107.68(4) 3_455 5_656 ?
Ga2 Ga3 Ga2 112.82(12) 1_455 5_656 ?
Ga2 Ga3 Ga3 128.50(6) 7_556 5_556 ?
Ga2 Ga3 Ga3 128.50(6) 3_455 5_556 ?
Ga2 Ga3 Ga3 56.41(6) 1_455 5_556 ?
Ga2 Ga3 Ga3 56.41(6) 5_656 5_556 ?
Ga2 Ga3 Yb1 161.53(7) 7_556 . ?
Ga2 Ga3 Yb1 65.61(4) 3_455 . ?
Ga2 Ga3 Yb1 66.81(7) 1_455 . ?
Ga2 Ga3 Yb1 85.28(8) 5_656 . ?
Ga3 Ga3 Yb1 64.52(4) 5_556 . ?
Ga2 Ga3 Yb1 65.61(4) 7_556 1_556 ?
Ga2 Ga3 Yb1 161.53(7) 3_455 1_556 ?
Ga2 Ga3 Yb1 85.28(8) 1_455 1_556 ?
Ga2 Ga3 Yb1 66.81(7) 5_656 1_556 ?
Ga3 Ga3 Yb1 64.52(4) 5_556 1_556 ?
Yb1 Ga3 Yb1 129.04(8) . 1_556 ?
Ga2 Ga3 Yb1 62.48(6) 7_556 3_556 ?
Ga2 Ga3 Yb1 83.72(7) 3_455 3_556 ?
Ga2 Ga3 Yb1 163.08(6) 1_455 3_556 ?
Ga2 Ga3 Yb1 63.34(5) 5_656 3_556 ?
Ga3 Ga3 Yb1 117.33(4) 5_556 3_556 ?
Yb1 Ga3 Yb1 126.95(3) . 3_556 ?
Yb1 Ga3 Yb1 78.10(4) 1_556 3_556 ?
Ga2 Ga3 Yb1 83.72(7) 7_556 3_455 ?
Ga2 Ga3 Yb1 62.48(6) 3_455 3_455 ?
Ga2 Ga3 Yb1 63.34(5) 1_455 3_455 ?
Ga2 Ga3 Yb1 163.08(6) 5_656 3_455 ?
Ga3 Ga3 Yb1 117.33(4) 5_556 3_455 ?
Yb1 Ga3 Yb1 78.10(4) . 3_455 ?
Yb1 Ga3 Yb1 126.95(3) 1_556 3_455 ?
Yb1 Ga3 Yb1 125.34(9) 3_556 3_455 ?

loop_
_geom_bond_atom_site_label_1
_geom_bond_atom_site_label_2
_geom_bond_distance
_geom_bond_site_symmetry_2
_geom_bond_publ_flag
Yb1 Ga2 3.241(3) 5 ?
Yb1 Ga2 3.241(3) . ?
Yb1 Ga2 3.2938(10) 3_455 ?
Yb1 Ga2 3.2938(10) 7_545 ?
Yb1 Ga2 3.2938(10) 3_445 ?
Yb1 Ga2 3.2938(10) 7 ?
Yb1 Ga2 3.364(3) 1_455 ?
Yb1 Ga2 3.364(3) 5_655 ?
Yb1 Ga3 3.3769(15) . ?
Yb1 Ga3 3.3769(15) 5 ?
Yb1 Ga3 3.3769(15) 5_556 ?
Yb1 Ga3 3.3769(15) 1_554 ?
Ga2 Ga2 2.464(4) 5_655 ?
Ga2 Ga3 2.574(2) 7_556 ?
Ga2 Ga3 2.574(2) 3_545 ?
Ga2 Ga3 2.625(3) 1_655 ?
Ga2 Ga3 2.625(3) 5_656 ?
Ga2 Yb1 3.2938(10) 3_545 ?
Ga2 Yb1 3.2938(10) 3 ?
Ga2 Yb1 3.364(3) 1_655 ?
Ga3 Ga2 2.574(2) 7_556 ?
Ga3 Ga2 2.574(2) 3_455 ?
Ga3 Ga2 2.625(3) 1_455 ?
Ga3 Ga2 2.625(3) 5_656 ?
Ga3 Ga3 2.905(5) 5_556 ?
Ga3 Yb1 3.3769(15) 1_556 ?
Ga3 Yb1 3.490(2) 3_556 ?
Ga3 Yb1 3.490(2) 3_455 ?
